data_7220455
loop_
_publ_author_name
'Saegusa, Yuta'
'Ishizuka, Tomoya'
'Komamura, Keiyu'
'Shimizu, Soji'
'Kotani, Hiroaki'
'Kobayashi, Nagao'
'Kojima, Takahiko'

_publ_section_title
;
 Ring-fused porphyrins: extension of \p-conjugation significantly affects
 the aromaticity and optical properties of the porphyrin \p-systems and
 the Lewis acidity of the central metal ions.
;
_journal_issue 22
_journal_name_full 'Physical chemistry chemical physics : PCCP'
_journal_page_first 15001
_journal_page_last 15011
_journal_paper_doi 10.1039/c5cp01420d
_journal_volume 17
_journal_year 2015
_chemical_formula_sum 'C53 H21 F12 N5 Zn'
_chemical_formula_weight 1021.12
_chemical_name_systematic
;
 ?
;
_space_group_crystal_system triclinic
_space_group_IT_number 2
_space_group_name_Hall '-P 1'
_space_group_name_H-M_alt 'P -1'
_symmetry_space_group_name_Hall '-P 1'
_symmetry_space_group_name_H-M 'P -1'
_atom_sites_solution_hydrogens geom
_audit_creation_method SHELXL-2013
_audit_update_record
;
2015-05-07 deposited with the CCDC.
2015-05-13 downloaded from the CCDC.
;
_cell_angle_alpha 107.054(11)
_cell_angle_beta 107.580(10)
_cell_angle_gamma 105.011(12)
_cell_formula_units_Z 4
_cell_length_a 16.724(13)
_cell_length_b 16.971(14)
_cell_length_c 20.045(16)
_cell_measurement_reflns_used 1243
_cell_measurement_temperature 120(2)
_cell_measurement_theta_max 20.2558
_cell_measurement_theta_min 2.3251
_cell_volume 4793(7)
_computing_cell_refinement 'SAINT V7.68A (Bruker AXS, 2009)'
_computing_data_collection 'Bruker Instrument Service v2009, 11, 0, 0'
_computing_data_reduction 'SAINT V7.68A (Bruker AXS, 2009)'
_computing_molecular_graphics 'ORTEP-3 for Windows (Univ. of Glasgow, 2014)'
_computing_publication_material 'ORTEP-3 for Windows (Univ. of Glasgow, 2014)'
_computing_structure_refinement 'SHELXL-2013 (Sheldrick, 2013)'
_computing_structure_solution 'SHELXS-97 (Sheldrick, 2008)'
_diffrn_ambient_temperature 120(2)
_diffrn_measured_fraction_theta_full 0.723
_diffrn_measured_fraction_theta_max 0.980
_diffrn_radiation_type MoK\a
_diffrn_radiation_wavelength 0.71073
_diffrn_reflns_av_R_equivalents 0.0828
_diffrn_reflns_av_unetI/netI 0.2813
_diffrn_reflns_laue_measured_fraction_full 0.723
_diffrn_reflns_laue_measured_fraction_max 0.980
_diffrn_reflns_limit_h_max 13
_diffrn_reflns_limit_h_min -18
_diffrn_reflns_limit_k_max 15
_diffrn_reflns_limit_k_min -18
_diffrn_reflns_limit_l_max 20
_diffrn_reflns_limit_l_min -21
_diffrn_reflns_number 18428
_diffrn_reflns_point_group_measured_fraction_full 0.723
_diffrn_reflns_point_group_measured_fraction_max 0.980
_diffrn_reflns_theta_full 25.242
_diffrn_reflns_theta_max 22.667
_diffrn_reflns_theta_min 1.165
_exptl_absorpt_coefficient_mu 0.601
_exptl_absorpt_correction_T_max 0.7446
_exptl_absorpt_correction_T_min 0.5192
_exptl_absorpt_correction_type multi-scan
_exptl_absorpt_process_details 'SADABS V2008/1 (Bruker AXS)'
_exptl_crystal_colour black
_exptl_crystal_density_diffrn 1.415
_exptl_crystal_description plate
_exptl_crystal_F_000 2048
_exptl_crystal_size_max 0.200
_exptl_crystal_size_mid 0.100
_exptl_crystal_size_min 0.050
_refine_diff_density_max 0.972
_refine_diff_density_min -0.584
_refine_diff_density_rms 0.107
_refine_ls_extinction_method none
_refine_ls_goodness_of_fit_ref 0.838
_refine_ls_hydrogen_treatment constr
_refine_ls_matrix_type full
_refine_ls_number_parameters 1279
_refine_ls_number_reflns 12549
_refine_ls_number_restraints 104
_refine_ls_restrained_S_all 0.848
_refine_ls_R_factor_all 0.1890
_refine_ls_R_factor_gt 0.0835
_refine_ls_shift/su_max 0.001
_refine_ls_shift/su_mean 0.000
_refine_ls_structure_factor_coef Fsqd
_refine_ls_weighting_details 'w=1/[s^2^(Fo^2^)+(0.0903P)^2^] where P=(Fo^2^+2Fc^2^)/3'
_refine_ls_weighting_scheme calc
_refine_ls_wR_factor_gt 0.1802
_refine_ls_wR_factor_ref 0.2096
_reflns_Friedel_coverage 0.000
_reflns_number_gt 4918
_reflns_number_total 12549
_reflns_threshold_expression 'I > 2s(I)'
_cod_data_source_file c5cp01420d2.cif
_cod_data_source_block gusa30
_cod_depositor_comments 'Adding full bibliography for 7220453--7220455.cif.'
_cod_database_code 7220455
_audit_block_doi 10.5517/cc148gpk
_shelx_space_group_comment
;
The symmetry employed for this shelxl refinement is uniquely defined
by the following loop, which should always be used as a source of
symmetry information in preference to the above space-group names.
They are only intended as comments.
;
_shelx_estimated_absorpt_t_min 0.889
_shelx_estimated_absorpt_t_max 0.971
_shelxl_version_number 2013-4

loop_
_space_group_symop_operation_xyz
'x, y, z'
'-x, -y, -z'

loop_
_atom_site_label
_atom_site_type_symbol
_atom_site_fract_x
_atom_site_fract_y
_atom_site_fract_z
_atom_site_U_iso_or_equiv
_atom_site_adp_type
_atom_site_occupancy
_atom_site_site_symmetry_order
_atom_site_calc_flag
_atom_site_refinement_flags_posn
_atom_site_refinement_flags_adp
Zn1 Zn 0.38137(7) 0.09456(9) 0.52585(6) 0.0344(4) Uani 1 1 d . .
Zn2 Zn 0.16775(7) 0.48682(9) 0.50930(6) 0.0357(4) Uani 1 1 d . .
F1 F 0.1207(3) 0.0174(4) 0.8611(3) 0.0435(17) Uani 1 1 d . .
F2 F 0.0292(3) -0.1185(4) 0.7924(3) 0.0487(18) Uani 1 1 d . .
F3 F 0.1704(3) -0.0880(4) 0.8550(3) 0.0443(17) Uani 1 1 d . .
F4 F 0.5755(4) 0.1391(6) 1.0167(3) 0.093(3) Uani 1 1 d . .
F5 F 0.6344(5) 0.0434(7) 0.9910(4) 0.087(3) Uani 1 1 d . .
F6 F 0.7153(4) 0.1798(5) 1.0429(3) 0.074(2) Uani 1 1 d . .
F7 F 0.6185(5) 0.0954(6) 0.1559(4) 0.080(2) Uani 1 1 d . .
F8 F 0.7260(5) 0.2135(6) 0.2290(4) 0.110(3) Uani 1 1 d . .
F9 F 0.5970(6) 0.2127(7) 0.1786(5) 0.112(4) Uani 1 1 d . .
F10 F 0.1612(4) -0.0864(5) 0.0008(3) 0.071(3) Uani 1 1 d . .
F11 F 0.1351(6) 0.0296(7) 0.0150(4) 0.103(3) Uani 1 1 d . .
F12 F 0.0290(4) -0.0936(6) -0.0211(3) 0.090(3) Uani 1 1 d . .
F13 F 0.0681(4) 0.7236(4) 0.9668(3) 0.0536(18) Uani 1 1 d . .
F14 F 0.0132(4) 0.5800(4) 0.9275(3) 0.0545(19) Uani 1 1 d . .
F15 F 0.1579(4) 0.6525(5) 0.9823(3) 0.058(2) Uani 1 1 d . .
F16 F 0.2254(5) 0.3010(6) 0.8974(4) 0.091(3) Uani 1 1 d . .
F17 F 0.1088(5) 0.1797(6) 0.8300(4) 0.096(3) Uani 1 1 d . .
F18 F 0.2407(5) 0.1812(6) 0.8457(3) 0.085(3) Uani 1 1 d . .
F19 F 0.1727(5) 0.1968(5) 0.0129(4) 0.077(2) Uani 1 1 d . .
F20 F 0.2596(5) 0.3290(6) 0.0626(4) 0.102(3) Uani 1 1 d . .
F21 F 0.1185(6) 0.2952(7) 0.0092(4) 0.118(4) Uani 1 1 d . .
F22 F 0.1173(7) 0.6748(8) 0.1163(5) 0.143(5) Uani 1 1 d . .
F23 F -0.0083(6) 0.6572(8) 0.1017(5) 0.153(4) Uani 1 1 d . U
F24 F 0.0922(9) 0.7823(8) 0.1593(5) 0.167(5) Uani 1 1 d . .
N1 N 0.2264(5) 0.0141(5) 0.4638(4) 0.030(2) Uani 1 1 d . .
N2 N 0.3768(5) 0.0480(6) 0.5984(4) 0.032(2) Uani 1 1 d . .
N3 N 0.5272(5) 0.1185(5) 0.5672(4) 0.026(2) Uani 1 1 d . .
N4 N 0.3777(5) 0.0748(6) 0.4273(4) 0.036(2) Uani 1 1 d . U
N5 N 0.3876(5) 0.2251(8) 0.5715(7) 0.066(4) Uani 1 1 d . .
N6 N 0.1133(5) 0.5944(6) 0.5264(4) 0.031(2) Uani 1 1 d . .
N7 N 0.1272(5) 0.4565(6) 0.5808(4) 0.028(2) Uani 1 1 d . U
N8 N 0.1631(4) 0.3453(5) 0.4670(4) 0.022(2) Uani 1 1 d . .
N9 N 0.1398(5) 0.4755(6) 0.4100(4) 0.038(3) Uani 1 1 d . .
N10 N 0.3060(5) 0.5626(6) 0.5693(5) 0.041(3) Uani 1 1 d . .
C1 C 0.1737(6) -0.0030(6) 0.3908(5) 0.023(3) Uani 1 1 d . .
C2 C 0.0785(5) -0.0462(7) 0.3768(5) 0.029(3) Uani 1 1 d . .
H1 H 0.0272 -0.0656 0.3304 0.035 Uiso 1 1 calc R U
C3 C 0.0768(6) -0.0536(7) 0.4426(5) 0.033(3) Uani 1 1 d . .
H2 H 0.0242 -0.0779 0.4504 0.039 Uiso 1 1 calc R U
C4 C 0.1713(6) -0.0169(7) 0.4988(5) 0.034(3) Uani 1 1 d . .
C5 C 0.2087(6) -0.0137(6) 0.5731(5) 0.025(3) Uani 1 1 d . .
C6 C 0.3029(6) 0.0164(7) 0.6166(5) 0.036(3) Uani 1 1 d . .
C7 C 0.3288(6) 0.0208(7) 0.6914(5) 0.030(3) Uani 1 1 d . .
C8 C 0.4219(6) 0.0578(7) 0.7237(5) 0.035(3) Uani 1 1 d . .
C9 C 0.4496(6) 0.0697(7) 0.6655(5) 0.035(3) Uani 1 1 d . .
C10 C 0.5431(5) 0.1066(7) 0.6862(5) 0.031(3) Uani 1 1 d . .
C11 C 0.5806(5) 0.1273(6) 0.6363(5) 0.020(2) Uani 1 1 d . .
C12 C 0.6736(6) 0.1518(7) 0.6440(6) 0.039(3) Uani 1 1 d . .
H3 H 0.7250 0.1620 0.6871 0.047 Uiso 1 1 calc R U
C13 C 0.6730(6) 0.1572(7) 0.5797(5) 0.038(3) Uani 1 1 d . .
H4 H 0.7249 0.1727 0.5687 0.045 Uiso 1 1 calc R U
C14 C 0.5805(6) 0.1360(7) 0.5281(5) 0.028(3) Uani 1 1 d . .
C15 C 0.5436(6) 0.1277(7) 0.4537(5) 0.034(3) Uani 1 1 d . .
C16 C 0.4488(6) 0.0991(7) 0.4102(5) 0.037(3) Uani 1 1 d . .
C17 C 0.4228(6) 0.0893(7) 0.3324(5) 0.032(3) Uani 1 1 d . .
C18 C 0.3305(6) 0.0554(7) 0.3017(5) 0.035(3) Uani 1 1 d . .
C19 C 0.3056(6) 0.0469(8) 0.3623(5) 0.036(3) Uani 1 1 d . .
C20 C 0.2109(6) 0.0118(7) 0.3408(5) 0.030(3) Uani 1 1 d . .
C21 C 0.1705(5) -0.0332(6) 0.6264(5) 0.020(2) Uani 1 1 d . .
C22 C 0.2432(5) -0.0103(7) 0.6969(5) 0.022(3) Uani 1 1 d . .
C23 C 0.2218(6) -0.0218(6) 0.7565(5) 0.029(3) Uani 1 1 d . .
H5 H 0.2693 -0.0060 0.8044 0.035 Uiso 1 1 calc R U
C24 C 0.1315(6) -0.0562(7) 0.7466(6) 0.031(3) Uani 1 1 d . .
C25 C 0.0633(6) -0.0759(6) 0.6784(5) 0.025(3) Uani 1 1 d . .
H6 H 0.0019 -0.0983 0.6720 0.030 Uiso 1 1 calc R U
C26 C 0.0827(6) -0.0636(6) 0.6178(5) 0.027(3) Uani 1 1 d . .
H7 H 0.0348 -0.0764 0.5711 0.032 Uiso 1 1 calc R U
C27 C 0.1147(6) -0.0612(7) 0.8141(6) 0.033(3) Uani 1 1 d . U
C28 C 0.5804(6) 0.1161(7) 0.7649(5) 0.036(3) Uani 1 1 d . .
C29 C 0.5084(6) 0.0863(8) 0.7893(6) 0.040(3) Uani 1 1 d . .
C30 C 0.5260(6) 0.0888(7) 0.8612(6) 0.035(3) Uani 1 1 d . .
H8 H 0.4778 0.0678 0.8752 0.042 Uiso 1 1 calc R U
C31 C 0.6161(6) 0.1228(7) 0.9135(5) 0.035(3) Uani 1 1 d . .
C32 C 0.6865(6) 0.1517(7) 0.8926(5) 0.043(3) Uani 1 1 d . .
H9 H 0.7476 0.1725 0.9283 0.051 Uiso 1 1 calc R U
C33 C 0.6680(6) 0.1505(7) 0.8189(5) 0.032(3) Uani 1 1 d . .
H10 H 0.7168 0.1737 0.8062 0.038 Uiso 1 1 calc R U
C34 C 0.6351(8) 0.1231(12) 0.9891(6) 0.065(5) Uani 1 1 d . .
C35 C 0.5817(6) 0.1440(7) 0.3979(5) 0.035(3) Uani 1 1 d . .
C36 C 0.5097(6) 0.1174(8) 0.3258(6) 0.041(3) Uani 1 1 d . .
C37 C 0.5290(6) 0.1281(7) 0.2657(5) 0.040(3) Uani 1 1 d . .
H11 H 0.4814 0.1116 0.2177 0.048 Uiso 1 1 calc R U
C38 C 0.6193(6) 0.1634(7) 0.2767(5) 0.032(3) Uani 1 1 d . .
C39 C 0.6883(6) 0.1885(7) 0.3458(6) 0.034(3) Uani 1 1 d . .
H12 H 0.7495 0.2125 0.3523 0.041 Uiso 1 1 calc R U
C40 C 0.6692(6) 0.1788(7) 0.4075(6) 0.036(3) Uani 1 1 d . .
H13 H 0.7173 0.1965 0.4556 0.043 Uiso 1 1 calc R U
C41 C 0.6399(7) 0.1755(10) 0.2102(7) 0.048(4) Uani 1 1 d . .
C42 C 0.1725(6) -0.0012(6) 0.2594(5) 0.025(3) Uani 1 1 d . .
C43 C 0.2430(6) 0.0210(7) 0.2345(5) 0.032(3) Uani 1 1 d . .
C44 C 0.2236(6) 0.0089(7) 0.1594(5) 0.033(3) Uani 1 1 d . .
H14 H 0.2711 0.0255 0.1434 0.040 Uiso 1 1 calc R U
C45 C 0.1349(7) -0.0273(8) 0.1082(5) 0.037(3) Uani 1 1 d . .
C46 C 0.0658(6) -0.0458(8) 0.1312(6) 0.040(3) Uani 1 1 d . .
H15 H 0.0045 -0.0686 0.0952 0.048 Uiso 1 1 calc R U
C47 C 0.0855(6) -0.0311(7) 0.2079(5) 0.037(3) Uani 1 1 d . .
H16 H 0.0374 -0.0422 0.2241 0.045 Uiso 1 1 calc R U
C48 C 0.1138(7) -0.0458(9) 0.0269(7) 0.044(3) Uani 1 1 d . .
C49 C 0.3876(8) 0.2774(11) 0.5328(11) 0.094(6) Uani 1 1 d . .
H17 H 0.3849 0.2518 0.4828 0.113 Uiso 1 1 calc R U
C50 C 0.3910(8) 0.3659(11) 0.5567(9) 0.108(6) Uani 1 1 d D U
H18 H 0.3910 0.4011 0.5275 0.130 Uiso 1 1 calc R U
C51 C 0.3944(9) 0.3922(11) 0.6298(9) 0.104(6) Uani 1 1 d D U
H19 H 0.3966 0.4511 0.6505 0.124 Uiso 1 1 calc R U
C52 C 0.3953(8) 0.3493(11) 0.6787(9) 0.092(5) Uani 1 1 d D U
H20 H 0.3987 0.3759 0.7288 0.110 Uiso 1 1 calc R U
C53 C 0.3905(7) 0.2587(11) 0.6448(9) 0.113(7) Uani 1 1 d . .
H21 H 0.3894 0.2223 0.6729 0.135 Uiso 1 1 calc R U
C54 C 0.1006(5) 0.6405(7) 0.4813(5) 0.027(2) Uani 1 1 d . U
C55 C 0.0735(6) 0.7124(7) 0.5168(5) 0.031(3) Uani 1 1 d . .
H22 H 0.0609 0.7549 0.4978 0.037 Uiso 1 1 calc R U
C56 C 0.0699(6) 0.7062(7) 0.5820(5) 0.031(3) Uani 1 1 d . .
H23 H 0.0554 0.7446 0.6175 0.037 Uiso 1 1 calc R U
C57 C 0.0925(5) 0.6292(7) 0.5881(5) 0.032(3) Uani 1 1 d . .
C58 C 0.0973(6) 0.5934(7) 0.6418(5) 0.030(3) Uani 1 1 d . U
C59 C 0.1118(6) 0.5139(8) 0.6354(6) 0.038(3) Uani 1 1 d . .
C60 C 0.1151(6) 0.4863(7) 0.6963(5) 0.028(3) Uani 1 1 d . .
C61 C 0.1320(6) 0.4107(8) 0.6781(5) 0.032(3) Uani 1 1 d . .
C62 C 0.1396(5) 0.3961(7) 0.6053(5) 0.025(3) Uani 1 1 d . U
C63 C 0.1542(5) 0.3170(7) 0.5756(5) 0.027(3) Uani 1 1 d . .
C64 C 0.1638(5) 0.2911(7) 0.5058(5) 0.023(2) Uani 1 1 d . U
C65 C 0.1692(5) 0.2104(7) 0.4605(5) 0.026(2) Uani 1 1 d . U
H24 H 0.1712 0.1618 0.4744 0.031 Uiso 1 1 calc R U
C66 C 0.1709(5) 0.2159(7) 0.3959(5) 0.033(3) Uani 1 1 d . .
H25 H 0.1737 0.1721 0.3553 0.040 Uiso 1 1 calc R U
C67 C 0.1678(5) 0.3023(7) 0.3997(5) 0.024(3) Uani 1 1 d . .
C68 C 0.1632(6) 0.3389(7) 0.3445(5) 0.026(3) Uani 1 1 d . .
C69 C 0.1495(6) 0.4161(7) 0.3528(6) 0.036(3) Uani 1 1 d . .
C70 C 0.1436(6) 0.4446(7) 0.2906(5) 0.033(3) Uani 1 1 d . .
C71 C 0.1280(6) 0.5206(7) 0.3086(6) 0.032(3) Uani 1 1 d . .
C72 C 0.1255(6) 0.5366(9) 0.3828(5) 0.039(3) Uani 1 1 d . .
C73 C 0.1096(6) 0.6165(7) 0.4112(5) 0.032(3) Uani 1 1 d . .
C74 C 0.0881(5) 0.6188(7) 0.7169(5) 0.024(2) Uani 1 1 d . U
C75 C 0.0999(5) 0.5563(7) 0.7479(5) 0.030(3) Uani 1 1 d . .
C76 C 0.0969(5) 0.5656(6) 0.8190(5) 0.025(3) Uani 1 1 d . .
H26 H 0.1041 0.5236 0.8405 0.030 Uiso 1 1 calc R U
C77 C 0.0821(5) 0.6439(7) 0.8573(5) 0.026(3) Uani 1 1 d . .
C78 C 0.0693(6) 0.7010(7) 0.8260(5) 0.030(3) Uani 1 1 d . U
H27 H 0.0577 0.7501 0.8526 0.036 Uiso 1 1 calc R U
C79 C 0.0723(5) 0.6911(6) 0.7556(5) 0.027(3) Uani 1 1 d . .
H28 H 0.0637 0.7332 0.7345 0.033 Uiso 1 1 calc R U
C80 C 0.0787(8) 0.6487(8) 0.9334(6) 0.039(3) Uani 1 1 d . .
C81 C 0.1614(5) 0.2792(7) 0.6334(5) 0.029(3) Uani 1 1 d . .
C82 C 0.1492(6) 0.3378(8) 0.6980(5) 0.032(3) Uani 1 1 d . .
C83 C 0.1589(6) 0.3193(8) 0.7606(6) 0.036(3) Uani 1 1 d . .
H29 H 0.1529 0.3574 0.8026 0.043 Uiso 1 1 calc R U
C84 C 0.1774(6) 0.2452(7) 0.7641(6) 0.031(3) Uani 1 1 d . .
C85 C 0.1874(6) 0.1877(7) 0.7047(5) 0.034(3) Uani 1 1 d . .
H30 H 0.1999 0.1372 0.7081 0.041 Uiso 1 1 calc R U
C86 C 0.1787(6) 0.2057(7) 0.6393(5) 0.034(3) Uani 1 1 d . .
H31 H 0.1849 0.1663 0.5981 0.041 Uiso 1 1 calc R U
C87 C 0.1870(8) 0.2253(9) 0.8334(7) 0.047(3) Uani 1 1 d . .
C88 C 0.1659(6) 0.3092(7) 0.2676(5) 0.029(3) Uani 1 1 d . .
C89 C 0.1543(5) 0.3709(7) 0.2358(5) 0.029(3) Uani 1 1 d . .
C90 C 0.1572(5) 0.3605(7) 0.1654(5) 0.025(3) Uani 1 1 d . .
H32 H 0.1489 0.4023 0.1440 0.030 Uiso 1 1 calc R U
C91 C 0.1730(6) 0.2852(9) 0.1263(6) 0.043(3) Uani 1 1 d . .
C92 C 0.1839(6) 0.2279(8) 0.1572(6) 0.041(3) Uani 1 1 d . .
H33 H 0.1932 0.1780 0.1289 0.050 Uiso 1 1 calc R U
C93 C 0.1828(6) 0.2343(7) 0.2291(5) 0.029(3) Uani 1 1 d . .
H34 H 0.1926 0.1923 0.2498 0.035 Uiso 1 1 calc R U
C94 C 0.1818(8) 0.2803(9) 0.0538(7) 0.046(3) Uani 1 1 d . .
C95 C 0.0990(5) 0.6495(7) 0.3520(5) 0.029(3) Uani 1 1 d . .
C96 C 0.1123(5) 0.5923(7) 0.2899(5) 0.029(3) Uani 1 1 d . .
C97 C 0.1029(6) 0.6111(7) 0.2254(6) 0.032(3) Uani 1 1 d . .
H35 H 0.1102 0.5734 0.1841 0.039 Uiso 1 1 calc R U
C98 C 0.0829(5) 0.6842(7) 0.2208(5) 0.035(3) Uani 1 1 d . .
C99 C 0.0733(6) 0.7415(7) 0.2821(5) 0.034(3) Uani 1 1 d . .
H36 H 0.0608 0.7924 0.2796 0.041 Uiso 1 1 calc R U
C100 C 0.0823(5) 0.7225(7) 0.3465(6) 0.030(3) Uani 1 1 d . .
H37 H 0.0768 0.7619 0.3881 0.036 Uiso 1 1 calc R U
C101 C 0.0706(7) 0.6996(9) 0.1532(6) 0.043(3) Uani 1 1 d . U
C102 C 0.3552(9) 0.5798(10) 0.5320(8) 0.077(5) Uani 1 1 d . .
H38 H 0.3281 0.5563 0.4777 0.092 Uiso 1 1 calc R U
C103 C 0.4517(9) 0.6352(10) 0.5732(10) 0.092(5) Uani 1 1 d . .
H39 H 0.4878 0.6489 0.5464 0.110 Uiso 1 1 calc R U
C104 C 0.4892(11) 0.6670(11) 0.6517(10) 0.103(6) Uani 1 1 d . U
H40 H 0.5525 0.7011 0.6796 0.124 Uiso 1 1 calc R U
C105 C 0.4383(10) 0.6505(11) 0.6882(9) 0.099(5) Uani 1 1 d . U
H41 H 0.4628 0.6741 0.7425 0.119 Uiso 1 1 calc R U
C106 C 0.3473(8) 0.5975(9) 0.6446(7) 0.072(5) Uani 1 1 d . .
H42 H 0.3110 0.5850 0.6715 0.087 Uiso 1 1 calc R U

loop_
_atom_site_aniso_label
_atom_site_aniso_U_11
_atom_site_aniso_U_22
_atom_site_aniso_U_33
_atom_site_aniso_U_23
_atom_site_aniso_U_13
_atom_site_aniso_U_12
Zn1 0.0302(7) 0.0425(10) 0.0330(7) 0.0123(7) 0.0151(5) 0.0186(6)
Zn2 0.0426(7) 0.0385(10) 0.0334(7) 0.0121(7) 0.0194(6) 0.0249(6)
F1 0.058(4) 0.035(4) 0.046(4) 0.009(3) 0.031(3) 0.029(3)
F2 0.032(3) 0.061(5) 0.045(4) 0.017(3) 0.018(3) 0.007(3)
F3 0.048(3) 0.067(5) 0.043(3) 0.033(3) 0.027(3) 0.038(3)
F4 0.072(5) 0.189(10) 0.038(4) 0.045(5) 0.027(4) 0.078(5)
F5 0.115(6) 0.114(9) 0.057(5) 0.047(5) 0.039(4) 0.064(6)
F6 0.039(4) 0.107(7) 0.032(4) 0.015(4) -0.006(3) 0.000(4)
F7 0.124(6) 0.073(6) 0.059(5) 0.025(5) 0.060(4) 0.040(5)
F8 0.066(5) 0.165(10) 0.069(5) 0.044(6) 0.035(4) -0.006(5)
F9 0.196(9) 0.170(10) 0.142(7) 0.133(7) 0.143(7) 0.163(8)
F10 0.079(4) 0.115(7) 0.032(3) 0.015(4) 0.025(3) 0.071(5)
F11 0.199(9) 0.079(8) 0.040(5) 0.020(5) 0.055(5) 0.061(6)
F12 0.051(4) 0.155(9) 0.036(4) 0.025(5) 0.016(3) 0.015(4)
F13 0.094(5) 0.040(5) 0.047(4) 0.014(3) 0.047(3) 0.038(4)
F14 0.072(4) 0.042(5) 0.047(4) 0.014(4) 0.036(3) 0.010(4)
F15 0.066(4) 0.087(6) 0.024(3) 0.015(4) 0.017(3) 0.043(4)
F16 0.167(7) 0.068(7) 0.035(4) 0.017(4) 0.031(4) 0.055(5)
F17 0.072(5) 0.126(8) 0.114(6) 0.079(6) 0.048(5) 0.024(5)
F18 0.141(6) 0.103(7) 0.064(5) 0.046(5) 0.056(5) 0.096(6)
F19 0.122(6) 0.060(6) 0.067(5) 0.021(4) 0.056(4) 0.050(5)
F20 0.111(6) 0.086(7) 0.068(5) 0.007(5) 0.057(5) -0.019(5)
F21 0.159(7) 0.234(12) 0.065(5) 0.090(6) 0.076(5) 0.163(8)
F22 0.212(10) 0.242(14) 0.112(7) 0.119(8) 0.132(7) 0.162(10)
F23 0.118(6) 0.209(9) 0.094(5) 0.113(6) 0.006(5) -0.010(5)
F24 0.376(16) 0.081(9) 0.105(7) 0.062(7) 0.138(9) 0.106(10)
N1 0.027(4) 0.034(6) 0.022(5) 0.003(4) 0.006(4) 0.019(4)
N2 0.025(4) 0.052(7) 0.017(4) 0.008(4) 0.003(4) 0.023(4)
N3 0.030(4) 0.034(6) 0.017(5) 0.016(4) 0.008(4) 0.011(4)
N4 0.016(4) 0.063(6) 0.027(4) 0.017(4) 0.004(3) 0.017(4)
N5 0.022(5) 0.047(9) 0.102(10) 0.015(8) 0.009(5) 0.012(5)
N6 0.038(5) 0.030(6) 0.029(5) 0.005(5) 0.016(4) 0.025(4)
N7 0.035(3) 0.021(4) 0.034(4) 0.011(3) 0.017(3) 0.015(3)
N8 0.032(4) 0.019(5) 0.033(5) 0.015(4) 0.020(4) 0.019(4)
N9 0.047(5) 0.055(8) 0.035(5) 0.018(5) 0.023(4) 0.045(5)
N10 0.046(6) 0.035(7) 0.052(7) 0.019(6) 0.026(5) 0.024(5)
C1 0.038(6) 0.013(7) 0.024(6) 0.007(5) 0.016(5) 0.014(5)
C2 0.014(5) 0.036(8) 0.024(6) 0.002(5) 0.002(4) 0.009(4)
C3 0.033(6) 0.041(8) 0.034(6) 0.011(6) 0.022(5) 0.026(5)
C4 0.023(5) 0.042(8) 0.036(7) 0.008(6) 0.008(5) 0.024(5)
C5 0.026(5) 0.027(7) 0.024(6) 0.006(5) 0.008(5) 0.019(5)
C6 0.036(6) 0.044(8) 0.030(7) 0.008(6) 0.019(5) 0.022(5)
C7 0.032(6) 0.034(8) 0.026(6) 0.011(6) 0.014(5) 0.013(5)
C8 0.023(6) 0.055(9) 0.022(6) 0.010(6) 0.009(5) 0.015(5)
C9 0.037(6) 0.043(8) 0.021(6) 0.007(6) 0.012(5) 0.013(5)
C10 0.015(5) 0.045(8) 0.036(6) 0.019(6) 0.010(5) 0.012(5)
C11 0.022(5) 0.014(6) 0.032(6) 0.013(5) 0.014(5) 0.010(4)
C12 0.034(6) 0.054(9) 0.022(6) 0.008(6) 0.009(5) 0.016(5)
C13 0.013(5) 0.050(9) 0.035(7) 0.006(6) 0.001(5) 0.013(5)
C14 0.028(6) 0.022(7) 0.032(6) 0.016(6) 0.008(5) 0.008(5)
C15 0.018(5) 0.046(8) 0.037(7) 0.017(6) 0.008(5) 0.015(5)
C16 0.034(6) 0.053(9) 0.023(6) 0.004(6) 0.013(5) 0.024(5)
C17 0.030(6) 0.035(8) 0.027(6) 0.007(6) 0.015(5) 0.006(5)
C18 0.029(6) 0.050(9) 0.026(6) 0.015(6) 0.011(5) 0.017(5)
C19 0.045(7) 0.054(9) 0.024(6) 0.018(6) 0.018(5) 0.033(6)
C20 0.037(6) 0.040(8) 0.014(6) 0.007(5) 0.010(5) 0.019(5)
C21 0.017(5) 0.012(6) 0.031(6) 0.005(5) 0.010(4) 0.009(4)
C22 0.021(5) 0.035(7) 0.019(5) 0.013(5) 0.014(4) 0.012(4)
C23 0.036(6) 0.020(7) 0.019(6) -0.001(5) 0.004(5) 0.009(5)
C24 0.034(6) 0.044(8) 0.044(7) 0.027(6) 0.030(5) 0.032(5)
C25 0.037(6) 0.025(7) 0.031(6) 0.016(5) 0.026(5) 0.022(5)
C26 0.033(6) 0.011(6) 0.032(6) 0.006(5) 0.011(5) 0.007(4)
C27 0.039(5) 0.022(6) 0.048(6) 0.020(5) 0.017(4) 0.022(4)
C28 0.033(6) 0.048(9) 0.019(6) 0.006(6) 0.007(5) 0.018(5)
C29 0.031(6) 0.058(9) 0.029(7) 0.012(6) 0.011(5) 0.026(6)
C30 0.034(6) 0.032(8) 0.040(7) 0.008(6) 0.016(5) 0.020(5)
C31 0.041(6) 0.052(9) 0.019(6) 0.013(6) 0.014(5) 0.031(6)
C32 0.027(6) 0.051(9) 0.030(7) 0.002(6) 0.002(5) 0.011(5)
C33 0.030(6) 0.038(8) 0.031(6) 0.013(6) 0.017(5) 0.016(5)
C34 0.042(8) 0.129(16) 0.025(7) 0.024(9) 0.008(6) 0.051(9)
C35 0.021(6) 0.042(8) 0.034(6) 0.005(6) 0.017(5) 0.006(5)
C36 0.040(6) 0.048(9) 0.038(7) 0.024(6) 0.018(6) 0.011(5)
C37 0.041(7) 0.050(9) 0.030(6) 0.021(6) 0.016(5) 0.013(6)
C38 0.024(6) 0.034(8) 0.031(6) 0.012(6) 0.009(5) 0.003(5)
C39 0.025(6) 0.030(8) 0.050(7) 0.013(6) 0.023(5) 0.010(5)
C40 0.035(6) 0.030(8) 0.048(7) 0.012(6) 0.022(5) 0.018(5)
C41 0.038(7) 0.066(11) 0.050(8) 0.031(8) 0.027(6) 0.016(7)
C42 0.027(6) 0.017(7) 0.030(6) 0.005(5) 0.007(5) 0.017(4)
C43 0.032(6) 0.029(7) 0.033(7) 0.005(6) 0.016(5) 0.014(5)
C44 0.034(6) 0.033(8) 0.028(6) 0.001(6) 0.011(5) 0.021(5)
C45 0.047(7) 0.059(9) 0.016(6) 0.016(6) 0.014(5) 0.036(6)
C46 0.031(6) 0.055(9) 0.040(7) 0.018(6) 0.011(5) 0.033(6)
C47 0.031(6) 0.052(9) 0.038(7) 0.016(6) 0.018(5) 0.027(5)
C48 0.027(6) 0.049(10) 0.058(9) 0.020(8) 0.016(6) 0.022(6)
C49 0.037(8) 0.043(12) 0.169(17) 0.034(12) 0.013(9) 0.011(7)
C50 0.043(8) 0.060(11) 0.205(16) 0.075(11) 0.023(9) 0.002(7)
C51 0.059(7) 0.099(10) 0.132(10) 0.025(8) 0.031(7) 0.034(7)
C52 0.063(7) 0.090(9) 0.103(9) 0.012(7) 0.034(6) 0.031(7)
C53 0.038(8) 0.119(16) 0.103(12) -0.044(11) 0.029(8) 0.014(8)
C54 0.025(4) 0.021(5) 0.038(4) 0.016(4) 0.006(3) 0.018(3)
C55 0.040(6) 0.030(8) 0.028(6) 0.013(6) 0.013(5) 0.021(5)
C56 0.034(6) 0.043(8) 0.017(6) 0.010(6) 0.012(4) 0.018(5)
C57 0.014(5) 0.036(8) 0.027(6) -0.002(6) -0.003(4) 0.012(5)
C58 0.026(4) 0.036(6) 0.035(5) 0.011(4) 0.015(4) 0.026(4)
C59 0.033(6) 0.050(9) 0.039(7) 0.009(7) 0.023(5) 0.026(6)
C60 0.040(6) 0.030(8) 0.028(6) 0.017(6) 0.017(5) 0.027(5)
C61 0.031(6) 0.040(9) 0.019(6) 0.004(6) 0.013(5) 0.011(5)
C62 0.027(4) 0.020(5) 0.031(5) 0.014(4) 0.007(4) 0.013(4)
C63 0.024(5) 0.022(7) 0.024(6) 0.001(5) 0.002(4) 0.010(4)
C64 0.022(4) 0.016(5) 0.032(4) 0.012(4) 0.009(3) 0.009(3)
C65 0.026(4) 0.019(5) 0.032(4) 0.014(3) 0.004(3) 0.013(3)
C66 0.029(6) 0.044(9) 0.025(6) 0.008(6) 0.013(5) 0.016(5)
C67 0.025(5) 0.021(7) 0.030(6) 0.006(6) 0.016(5) 0.014(5)
C68 0.032(6) 0.028(8) 0.025(6) 0.016(6) 0.013(5) 0.014(5)
C69 0.038(6) 0.022(8) 0.038(7) -0.001(6) 0.014(5) 0.013(5)
C70 0.034(6) 0.026(8) 0.025(6) -0.004(6) 0.008(5) 0.014(5)
C71 0.039(6) 0.011(7) 0.043(7) 0.003(6) 0.022(5) 0.009(5)
C72 0.021(5) 0.072(10) 0.025(6) 0.015(7) 0.008(5) 0.026(6)
C73 0.031(6) 0.040(8) 0.026(6) 0.006(6) 0.013(5) 0.022(5)
C74 0.024(4) 0.021(5) 0.032(4) 0.011(3) 0.011(3) 0.014(3)
C75 0.023(5) 0.029(7) 0.027(6) -0.004(6) 0.011(5) 0.010(5)
C76 0.028(5) 0.023(7) 0.028(6) 0.014(5) 0.011(4) 0.012(5)
C77 0.025(5) 0.013(7) 0.027(6) -0.002(5) 0.002(4) 0.008(4)
C78 0.043(5) 0.028(6) 0.026(5) 0.007(5) 0.013(4) 0.031(5)
C79 0.024(5) 0.025(7) 0.042(6) 0.014(6) 0.014(5) 0.020(5)
C80 0.061(8) 0.027(8) 0.027(7) 0.011(6) 0.020(6) 0.009(6)
C81 0.017(5) 0.043(8) 0.031(6) 0.014(6) 0.009(4) 0.021(5)
C82 0.024(5) 0.041(8) 0.027(6) 0.009(6) 0.011(5) 0.014(5)
C83 0.026(6) 0.050(9) 0.033(7) 0.012(6) 0.017(5) 0.015(5)
C84 0.034(6) 0.031(8) 0.046(7) 0.025(6) 0.016(5) 0.028(5)
C85 0.033(6) 0.035(8) 0.035(7) 0.008(6) 0.015(5) 0.019(5)
C86 0.036(6) 0.038(8) 0.033(7) 0.005(6) 0.017(5) 0.030(5)
C87 0.065(8) 0.048(10) 0.047(8) 0.034(8) 0.026(7) 0.032(7)
C88 0.030(6) 0.040(8) 0.026(6) 0.019(6) 0.012(5) 0.022(5)
C89 0.016(5) 0.029(7) 0.036(6) 0.008(6) 0.005(4) 0.009(4)
C90 0.031(5) 0.029(7) 0.019(6) 0.009(5) 0.011(4) 0.017(5)
C91 0.045(7) 0.059(10) 0.038(7) 0.019(7) 0.019(5) 0.040(6)
C92 0.056(7) 0.041(9) 0.033(7) 0.008(7) 0.026(6) 0.026(6)
C93 0.048(6) 0.024(7) 0.036(6) 0.020(6) 0.025(5) 0.027(5)
C94 0.064(8) 0.043(9) 0.051(8) 0.021(7) 0.038(7) 0.032(7)
C95 0.023(5) 0.024(7) 0.033(7) -0.001(6) 0.010(5) 0.013(5)
C96 0.024(5) 0.027(8) 0.024(6) -0.003(6) 0.007(4) 0.008(5)
C97 0.029(6) 0.041(8) 0.037(7) 0.014(6) 0.019(5) 0.025(5)
C98 0.018(5) 0.041(8) 0.029(7) 0.003(6) 0.002(5) 0.009(5)
C99 0.035(6) 0.039(8) 0.022(6) 0.008(6) 0.009(5) 0.014(5)
C100 0.017(5) 0.024(7) 0.037(7) -0.004(6) 0.009(5) 0.009(5)
C101 0.052(6) 0.040(7) 0.028(6) 0.005(5) -0.001(5) 0.036(5)
C102 0.069(10) 0.080(13) 0.074(10) 0.031(9) 0.017(8) 0.032(8)
C103 0.061(10) 0.092(14) 0.170(16) 0.080(13) 0.077(10) 0.035(9)
C104 0.093(8) 0.085(10) 0.101(9) 0.012(7) 0.019(7) 0.044(7)
C105 0.075(7) 0.105(10) 0.100(9) 0.005(6) 0.035(7) 0.049(7)
C106 0.050(8) 0.071(11) 0.062(9) -0.017(8) 0.012(7) 0.032(7)

loop_
_atom_type_symbol
_atom_type_description
_atom_type_scat_dispersion_real
_atom_type_scat_dispersion_imag
_atom_type_scat_source
C C 0.0033 0.0016 'International Tables Vol C Tables 4.2.6.8 and 6.1.1.4'
H H 0.0000 0.0000 'International Tables Vol C Tables 4.2.6.8 and 6.1.1.4'
N N 0.0061 0.0033 'International Tables Vol C Tables 4.2.6.8 and 6.1.1.4'
F F 0.0171 0.0103 'International Tables Vol C Tables 4.2.6.8 and 6.1.1.4'
Zn Zn 0.2839 1.4301 'International Tables Vol C Tables 4.2.6.8 and 6.1.1.4'

loop_
_geom_angle_atom_site_label_1
_geom_angle_atom_site_label_2
_geom_angle_atom_site_label_3
_geom_angle
N2 Zn1 N4 147.6(4)
N2 Zn1 N5 106.7(5)
N4 Zn1 N5 105.6(5)
N2 Zn1 N3 87.6(3)
N4 Zn1 N3 88.9(3)
N5 Zn1 N3 100.5(3)
N2 Zn1 N1 85.8(3)
N4 Zn1 N1 85.5(3)
N5 Zn1 N1 101.7(3)
N3 Zn1 N1 157.8(3)
N9 Zn2 N7 147.7(4)
N9 Zn2 N10 106.3(4)
N7 Zn2 N10 105.9(4)
N9 Zn2 N6 87.8(3)
N7 Zn2 N6 88.5(3)
N10 Zn2 N6 100.2(3)
N9 Zn2 N8 86.2(3)
N7 Zn2 N8 84.9(3)
N10 Zn2 N8 102.7(3)
N6 Zn2 N8 157.1(3)
C1 N1 C4 109.6(7)
C1 N1 Zn1 125.5(6)
C4 N1 Zn1 124.6(6)
C9 N2 C6 101.3(8)
C9 N2 Zn1 125.1(7)
C6 N2 Zn1 129.0(6)
C11 N3 C14 108.7(7)
C11 N3 Zn1 126.3(6)
C14 N3 Zn1 124.6(6)
C19 N4 C16 104.8(8)
C19 N4 Zn1 128.3(6)
C16 N4 Zn1 126.3(6)
C49 N5 C53 118.3(14)
C49 N5 Zn1 122.9(11)
C53 N5 Zn1 118.7(12)
C54 N6 C57 109.1(8)
C54 N6 Zn2 125.8(5)
C57 N6 Zn2 124.9(7)
C62 N7 C59 105.5(9)
C62 N7 Zn2 126.3(6)
C59 N7 Zn2 124.2(8)
C64 N8 C67 107.6(8)
C64 N8 Zn2 127.2(6)
C67 N8 Zn2 124.9(7)
C72 N9 C69 103.5(9)
C72 N9 Zn2 126.3(7)
C69 N9 Zn2 128.6(8)
C102 N10 C106 117.2(11)
C102 N10 Zn2 119.5(8)
C106 N10 Zn2 123.2(8)
N1 C1 C20 121.7(8)
N1 C1 C2 108.1(8)
C20 C1 C2 129.9(8)
C3 C2 C1 107.8(8)
C2 C3 C4 107.4(8)
N1 C4 C5 121.7(8)
N1 C4 C3 107.0(8)
C5 C4 C3 131.2(10)
C4 C5 C6 123.5(9)
C4 C5 C21 134.3(8)
C6 C5 C21 102.2(8)
C7 C6 N2 113.7(8)
C7 C6 C5 116.1(9)
N2 C6 C5 130.1(9)
C8 C7 C6 105.5(8)
C8 C7 C22 151.2(9)
C6 C7 C22 103.1(8)
C7 C8 C9 106.8(8)
C7 C8 C29 149.6(10)
C9 C8 C29 103.4(8)
N2 C9 C10 130.8(9)
N2 C9 C8 112.5(8)
C10 C9 C8 116.5(8)
C9 C10 C11 123.1(8)
C9 C10 C28 102.2(8)
C11 C10 C28 134.7(8)
N3 C11 C10 120.8(7)
N3 C11 C12 109.3(8)
C10 C11 C12 129.6(8)
C13 C12 C11 106.6(8)
C12 C13 C14 109.5(9)
C15 C14 N3 121.9(8)
C15 C14 C13 132.1(9)
N3 C14 C13 105.9(8)
C14 C15 C16 123.7(9)
C14 C15 C35 134.7(8)
C16 C15 C35 101.6(8)
N4 C16 C15 131.7(9)
N4 C16 C17 112.6(8)
C15 C16 C17 115.6(8)
C18 C17 C16 104.7(8)
C18 C17 C36 151.7(9)
C16 C17 C36 103.5(8)
C17 C18 C19 105.7(8)
C17 C18 C43 149.5(9)
C19 C18 C43 104.7(8)
N4 C19 C20 133.9(9)
N4 C19 C18 112.1(8)
C20 C19 C18 114.0(8)
C1 C20 C19 122.5(8)
C1 C20 C42 134.1(8)
C19 C20 C42 103.4(8)
C26 C21 C22 120.9(8)
C26 C21 C5 130.3(8)
C22 C21 C5 108.7(7)
C23 C22 C21 118.1(7)
C23 C22 C7 131.9(8)
C21 C22 C7 110.0(8)
C22 C23 C24 120.9(8)
C25 C24 C23 119.5(9)
C25 C24 C27 122.8(8)
C23 C24 C27 117.4(8)
C24 C25 C26 120.9(8)
C21 C26 C25 119.6(8)
F3 C27 F1 107.7(8)
F3 C27 F2 107.2(9)
F1 C27 F2 105.1(7)
F3 C27 C24 113.1(7)
F1 C27 C24 112.5(9)
F2 C27 C24 110.9(8)
C33 C28 C10 131.9(9)
C33 C28 C29 116.8(9)
C10 C28 C29 111.1(8)
C30 C29 C28 122.4(8)
C30 C29 C8 131.0(9)
C28 C29 C8 106.6(9)
C29 C30 C31 118.6(9)
C32 C31 C30 120.8(9)
C32 C31 C34 120.3(9)
C30 C31 C34 118.8(10)
C31 C32 C33 120.3(8)
C28 C33 C32 120.9(9)
F6 C34 F4 105.4(10)
F6 C34 F5 102.8(9)
F4 C34 F5 104.4(13)
F6 C34 C31 116.0(13)
F4 C34 C31 114.1(9)
F5 C34 C31 112.8(11)
C40 C35 C36 120.0(9)
C40 C35 C15 130.1(9)
C36 C35 C15 109.8(7)
C37 C36 C35 119.9(9)
C37 C36 C17 130.6(9)
C35 C36 C17 109.2(9)
C36 C37 C38 119.1(9)
C39 C38 C37 120.9(9)
C39 C38 C41 120.4(8)
C37 C38 C41 118.8(8)
C38 C39 C40 120.3(8)
C35 C40 C39 119.7(9)
F9 C41 F8 111.1(13)
F9 C41 F7 106.2(10)
F8 C41 F7 102.1(9)
F9 C41 C38 114.1(9)
F8 C41 C38 112.7(9)
F7 C41 C38 109.7(11)
C47 C42 C43 118.1(9)
C47 C42 C20 131.5(9)
C43 C42 C20 110.4(7)
C44 C43 C42 121.0(8)
C44 C43 C18 131.6(8)
C42 C43 C18 107.4(8)
C45 C44 C43 118.9(9)
C46 C45 C44 121.2(9)
C46 C45 C48 119.6(9)
C44 C45 C48 119.2(9)
C45 C46 C47 119.7(8)
C42 C47 C46 120.7(9)
F10 C48 F12 105.7(9)
F10 C48 F11 103.6(10)
F12 C48 F11 105.1(10)
F10 C48 C45 112.9(9)
F12 C48 C45 116.4(10)
F11 C48 C45 112.0(10)
N5 C49 C50 128.5(17)
C51 C50 C49 108.0(16)
C50 C51 C52 132.4(17)
C51 C52 C53 112.4(15)
N5 C53 C52 120.4(17)
N6 C54 C73 122.5(8)
N6 C54 C55 108.8(8)
C73 C54 C55 128.6(10)
C56 C55 C54 107.0(10)
C55 C56 C57 107.9(8)
C58 C57 N6 121.4(9)
C58 C57 C56 131.6(8)
N6 C57 C56 107.1(9)
C57 C58 C59 124.4(9)
C57 C58 C74 134.8(9)
C59 C58 C74 100.8(9)
N7 C59 C58 131.8(11)
N7 C59 C60 111.0(10)
C58 C59 C60 117.2(8)
C61 C60 C59 106.1(8)
C61 C60 C75 151.6(11)
C59 C60 C75 102.2(9)
C60 C61 C62 104.9(10)
C60 C61 C82 149.7(9)
C62 C61 C82 105.4(8)
N7 C62 C63 134.5(9)
N7 C62 C61 112.4(9)
C63 C62 C61 113.0(10)
C64 C63 C62 121.8(10)
C64 C63 C81 132.4(9)
C62 C63 C81 105.7(8)
N8 C64 C63 119.6(8)
N8 C64 C65 108.5(8)
C63 C64 C65 131.8(10)
C66 C65 C64 108.4(10)
C65 C66 C67 106.7(9)
N8 C67 C68 121.5(9)
N8 C67 C66 108.7(9)
C68 C67 C66 129.6(8)
C69 C68 C67 122.6(9)
C69 C68 C88 103.2(9)
C67 C68 C88 134.1(9)
C68 C69 N9 132.6(11)
C68 C69 C70 116.7(9)
N9 C69 C70 110.8(10)
C71 C70 C69 107.8(9)
C71 C70 C89 150.7(11)
C69 C70 C89 101.4(9)
C70 C71 C96 150.5(10)
C70 C71 C72 103.6(10)
C96 C71 C72 105.9(9)
N9 C72 C73 134.5(9)
N9 C72 C71 114.3(9)
C73 C72 C71 111.2(11)
C54 C73 C72 119.1(10)
C54 C73 C95 135.4(9)
C72 C73 C95 105.2(8)
C79 C74 C75 120.6(9)
C79 C74 C58 129.8(10)
C75 C74 C58 109.7(8)
C74 C75 C76 121.4(8)
C74 C75 C60 110.1(9)
C76 C75 C60 128.6(10)
C75 C76 C77 115.3(9)
C78 C77 C76 122.2(9)
C78 C77 C80 125.6(9)
C76 C77 C80 112.2(10)
C77 C78 C79 122.0(9)
C74 C79 C78 118.6(10)
F14 C80 F13 108.9(8)
F14 C80 F15 106.6(10)
F13 C80 F15 106.7(8)
F14 C80 C77 113.9(9)
F13 C80 C77 109.1(10)
F15 C80 C77 111.3(8)
C86 C81 C63 133.6(8)
C86 C81 C82 117.6(10)
C63 C81 C82 108.7(9)
C83 C82 C61 133.5(9)
C83 C82 C81 119.3(10)
C61 C82 C81 107.1(9)
C82 C83 C84 120.7(9)
C85 C84 C83 122.0(10)
C85 C84 C87 118.1(10)
C83 C84 C87 119.9(9)
C84 C85 C86 118.7(10)
C81 C86 C85 121.6(9)
F17 C87 F18 107.8(12)
F17 C87 F16 107.2(9)
F18 C87 F16 104.6(9)
F17 C87 C84 112.1(10)
F18 C87 C84 113.5(9)
F16 C87 C84 111.2(11)
C89 C88 C93 120.9(8)
C89 C88 C68 109.7(8)
C93 C88 C68 129.3(10)
C90 C89 C88 121.3(9)
C90 C89 C70 129.7(10)
C88 C89 C70 109.0(9)
C89 C90 C91 118.1(10)
C92 C91 C90 119.7(10)
C92 C91 C94 124.1(10)
C90 C91 C94 116.0(11)
C91 C92 C93 125.6(10)
C92 C93 C88 114.4(10)
F20 C94 F21 110.3(13)
F20 C94 F19 103.4(8)
F21 C94 F19 105.0(10)
F20 C94 C91 114.5(10)
F21 C94 C91 112.9(8)
F19 C94 C91 109.9(11)
C100 C95 C73 132.0(9)
C100 C95 C96 118.4(10)
C73 C95 C96 109.5(9)
C97 C96 C71 132.8(9)
C97 C96 C95 119.0(10)
C71 C96 C95 108.1(9)
C98 C97 C96 120.8(9)
C97 C98 C99 120.2(10)
C97 C98 C101 119.4(9)
C99 C98 C101 120.4(11)
C100 C99 C98 119.0(10)
C95 C100 C99 122.5(9)
F23 C101 F22 100.5(10)
F23 C101 F24 106.0(10)
F22 C101 F24 99.2(12)
F23 C101 C98 114.0(12)
F22 C101 C98 116.5(9)
F24 C101 C98 118.2(10)
N10 C102 C103 120.3(12)
C104 C103 C102 118.4(14)
C105 C104 C103 120.4(16)
C104 C105 C106 117.3(15)
N10 C106 C105 126.3(13)

loop_
_geom_bond_atom_site_label_1
_geom_bond_atom_site_label_2
_geom_bond_distance
Zn1 N2 1.859(9)
Zn1 N4 1.882(8)
Zn1 N5 2.094(11)
Zn1 N3 2.206(7)
Zn1 N1 2.314(7)
Zn2 N9 1.839(8)
Zn2 N7 1.901(8)
Zn2 N10 2.079(9)
Zn2 N6 2.227(8)
Zn2 N8 2.273(8)
F1 C27 1.346(10)
F2 C27 1.355(11)
F3 C27 1.314(10)
F4 C34 1.328(11)
F5 C34 1.362(17)
F6 C34 1.318(13)
F7 C41 1.344(13)
F8 C41 1.295(11)
F9 C41 1.229(13)
F10 C48 1.304(10)
F11 C48 1.347(14)
F12 C48 1.310(11)
F13 C80 1.336(11)
F14 C80 1.323(13)
F15 C80 1.361(11)
F16 C87 1.348(13)
F17 C87 1.305(13)
F18 C87 1.324(12)
F19 C94 1.354(12)
F20 C94 1.275(12)
F21 C94 1.299(12)
F22 C101 1.293(11)
F23 C101 1.255(11)
F24 C101 1.313(15)
N1 C1 1.358(10)
N1 C4 1.404(13)
N2 C9 1.384(10)
N2 C6 1.411(12)
N3 C11 1.341(10)
N3 C14 1.386(11)
N4 C19 1.331(10)
N4 C16 1.334(11)
N5 C49 1.340(19)
N5 C53 1.393(16)
N6 C54 1.363(12)
N6 C57 1.392(10)
N7 C62 1.295(12)
N7 C59 1.375(10)
N8 C64 1.367(12)
N8 C67 1.370(10)
N9 C72 1.347(14)
N9 C69 1.370(10)
N10 C102 1.302(16)
N10 C106 1.320(13)
C1 C20 1.378(12)
C1 C2 1.469(12)
C2 C3 1.368(13)
C3 C4 1.470(11)
C4 C5 1.408(12)
C5 C6 1.413(11)
C5 C21 1.474(13)
C6 C7 1.402(13)
C7 C8 1.372(11)
C7 C22 1.443(12)
C8 C9 1.426(13)
C8 C29 1.473(12)
C9 C10 1.400(12)
C10 C11 1.410(13)
C10 C28 1.453(13)
C11 C12 1.448(11)
C12 C13 1.316(13)
C13 C14 1.456(11)
C14 C15 1.377(12)
C15 C16 1.425(11)
C15 C35 1.502(13)
C16 C17 1.432(13)
C17 C18 1.359(11)
C17 C36 1.467(13)
C18 C19 1.430(13)
C18 C43 1.485(12)
C19 C20 1.413(12)
C20 C42 1.486(12)
C21 C26 1.363(11)
C21 C22 1.421(11)
C22 C23 1.395(12)
C23 C24 1.399(12)
C24 C25 1.368(11)
C24 C27 1.484(13)
C25 C26 1.406(12)
C28 C33 1.374(11)
C28 C29 1.458(14)
C29 C30 1.365(13)
C30 C31 1.394(12)
C31 C32 1.386(13)
C31 C34 1.450(15)
C32 C33 1.409(13)
C35 C40 1.357(12)
C35 C36 1.424(12)
C36 C37 1.386(13)
C37 C38 1.393(12)
C38 C39 1.367(12)
C38 C41 1.529(14)
C39 C40 1.411(13)
C42 C47 1.358(11)
C42 C43 1.419(12)
C43 C44 1.380(12)
C44 C45 1.367(11)
C45 C46 1.366(13)
C45 C48 1.474(14)
C46 C47 1.401(12)
C49 C50 1.416(19)
C50 C51 1.380(2)
C51 C52 1.380(2)
C52 C53 1.458(19)
C54 C73 1.409(12)
C54 C55 1.474(12)
C55 C56 1.359(13)
C56 C57 1.480(14)
C57 C58 1.375(14)
C58 C59 1.409(14)
C58 C74 1.507(12)
C59 C60 1.420(14)
C60 C61 1.354(13)
C60 C75 1.464(11)
C61 C62 1.458(12)
C61 C82 1.476(15)
C62 C63 1.416(12)
C63 C64 1.409(12)
C63 C81 1.470(14)
C64 C65 1.447(12)
C65 C66 1.332(12)
C66 C67 1.462(14)
C67 C68 1.413(13)
C68 C69 1.360(14)
C68 C88 1.493(12)
C69 C70 1.448(14)
C70 C71 1.350(13)
C70 C89 1.493(12)
C71 C96 1.436(14)
C71 C72 1.447(13)
C72 C73 1.435(14)
C73 C95 1.438(14)
C74 C79 1.382(11)
C74 C75 1.404(13)
C75 C76 1.405(12)
C76 C77 1.449(12)
C77 C78 1.327(13)
C77 C80 1.523(14)
C78 C79 1.390(12)
C81 C86 1.380(14)
C81 C82 1.491(11)
C82 C83 1.354(14)
C83 C84 1.386(14)
C84 C85 1.385(11)
C84 C87 1.496(15)
C85 C86 1.406(13)
C88 C89 1.400(13)
C88 C93 1.426(12)
C89 C90 1.387(12)
C90 C91 1.424(12)
C91 C92 1.320(15)
C91 C94 1.484(15)
C92 C93 1.418(13)
C95 C100 1.367(14)
C95 C96 1.453(11)
C96 C97 1.394(13)
C97 C98 1.387(14)
C98 C99 1.408(11)
C98 C101 1.419(15)
C99 C100 1.394(13)
C102 C103 1.457(17)
C103 C104 1.375(18)
C104 C105 1.31(2)
C105 C106 1.384(16)

loop_
_geom_torsion_atom_site_label_1
_geom_torsion_atom_site_label_2
_geom_torsion_atom_site_label_3
_geom_torsion_atom_site_label_4
_geom_torsion
N4 Zn1 N2 C9 109.6(8)
N5 Zn1 N2 C9 -74.8(7)
N3 Zn1 N2 C9 25.4(7)
N1 Zn1 N2 C9 -175.7(7)
N4 Zn1 N2 C6 -99.1(8)
N5 Zn1 N2 C6 76.5(8)
N3 Zn1 N2 C6 176.7(8)
N1 Zn1 N2 C6 -24.4(8)
N2 Zn1 N4 C19 89.6(10)
N5 Zn1 N4 C19 -86.0(10)
N3 Zn1 N4 C19 173.4(9)
N1 Zn1 N4 C19 14.8(9)
N2 Zn1 N4 C16 -101.4(10)
N5 Zn1 N4 C16 83.0(9)
N3 Zn1 N4 C16 -17.7(9)
N1 Zn1 N4 C16 -176.2(9)
N7 Zn2 N9 C72 103.1(11)
N10 Zn2 N9 C72 -80.5(8)
N6 Zn2 N9 C72 19.5(8)
N8 Zn2 N9 C72 177.4(8)
N7 Zn2 N9 C69 -93.8(9)
N10 Zn2 N9 C69 82.5(9)
N6 Zn2 N9 C69 -177.5(9)
N8 Zn2 N9 C69 -19.6(9)
C4 N1 C1 C20 -172.9(9)
Zn1 N1 C1 C20 12.8(12)
C4 N1 C1 C2 1.1(10)
Zn1 N1 C1 C2 -173.2(6)
N1 C1 C2 C3 0.2(10)
C20 C1 C2 C3 173.5(10)
C1 C2 C3 C4 -1.3(10)
C1 N1 C4 C5 175.3(8)
Zn1 N1 C4 C5 -10.3(13)
C1 N1 C4 C3 -1.9(10)
Zn1 N1 C4 C3 172.5(5)
C2 C3 C4 N1 2.0(11)
C2 C3 C4 C5 -174.9(10)
N1 C4 C5 C6 -3.2(15)
C3 C4 C5 C6 173.3(9)
N1 C4 C5 C21 173.9(9)
C3 C4 C5 C21 -9.7(18)
C9 N2 C6 C7 1.6(11)
Zn1 N2 C6 C7 -154.8(7)
C9 N2 C6 C5 177.7(10)
Zn1 N2 C6 C5 21.3(15)
C4 C5 C6 C7 176.0(10)
C21 C5 C6 C7 -1.9(11)
C4 C5 C6 N2 0.0(16)
C21 C5 C6 N2 -177.9(10)
N2 C6 C7 C8 1.2(12)
C5 C6 C7 C8 -175.5(9)
N2 C6 C7 C22 177.3(8)
C5 C6 C7 C22 0.6(12)
C6 C7 C8 C9 -3.4(11)
C22 C7 C8 C9 -175.5(17)
C6 C7 C8 C29 -176.9(16)
C22 C7 C8 C29 11(3)
C6 N2 C9 C10 -178.5(11)
Zn1 N2 C9 C10 -20.8(14)
C6 N2 C9 C8 -3.8(11)
Zn1 N2 C9 C8 153.8(8)
C7 C8 C9 N2 4.8(12)
C29 C8 C9 N2 -178.6(8)
C7 C8 C9 C10 -179.7(9)
C29 C8 C9 C10 -3.1(13)
N2 C9 C10 C11 -1.6(17)
C8 C9 C10 C11 -176.1(10)
N2 C9 C10 C28 177.2(10)
C8 C9 C10 C28 2.7(12)
C14 N3 C11 C10 -175.1(9)
Zn1 N3 C11 C10 10.9(13)
C14 N3 C11 C12 0.1(11)
Zn1 N3 C11 C12 -173.9(6)
C9 C10 C11 N3 5.1(15)
C28 C10 C11 N3 -173.2(10)
C9 C10 C11 C12 -169.0(10)
C28 C10 C11 C12 12.7(19)
N3 C11 C12 C13 0.2(12)
C10 C11 C12 C13 174.9(11)
C11 C12 C13 C14 -0.5(12)
C11 N3 C14 C15 176.6(9)
Zn1 N3 C14 C15 -9.3(13)
C11 N3 C14 C13 -0.4(10)
Zn1 N3 C14 C13 173.7(6)
C12 C13 C14 C15 -176.0(12)
C12 C13 C14 N3 0.5(12)
N3 C14 C15 C16 -1.4(16)
C13 C14 C15 C16 174.7(10)
N3 C14 C15 C35 177.6(10)
C13 C14 C15 C35 -6(2)
C19 N4 C16 C15 -174.3(11)
Zn1 N4 C16 C15 14.6(17)
C19 N4 C16 C17 1.8(12)
Zn1 N4 C16 C17 -169.2(7)
C14 C15 C16 N4 -0.3(18)
C35 C15 C16 N4 -179.5(11)
C14 C15 C16 C17 -176.3(10)
C35 C15 C16 C17 4.4(12)
N4 C16 C17 C18 -1.4(12)
C15 C16 C17 C18 175.5(9)
N4 C16 C17 C36 -178.9(9)
C15 C16 C17 C36 -2.0(12)
C16 C17 C18 C19 0.3(11)
C36 C17 C18 C19 175.2(19)
C16 C17 C18 C43 -177.3(17)
C36 C17 C18 C43 -2(4)
C16 N4 C19 C20 179.1(12)
Zn1 N4 C19 C20 -10.1(18)
C16 N4 C19 C18 -1.6(12)
Zn1 N4 C19 C18 169.2(8)
C17 C18 C19 N4 0.8(12)
C43 C18 C19 N4 179.6(8)
C17 C18 C19 C20 -179.7(9)
C43 C18 C19 C20 -1.0(12)
N1 C1 C20 C19 -1.0(15)
C2 C1 C20 C19 -173.6(9)
N1 C1 C20 C42 178.9(9)
C2 C1 C20 C42 6.4(19)
N4 C19 C20 C1 -2.0(18)
C18 C19 C20 C1 178.7(10)
N4 C19 C20 C42 178.0(11)
C18 C19 C20 C42 -1.3(11)
C4 C5 C21 C26 1.7(18)
C6 C5 C21 C26 179.1(9)
C4 C5 C21 C22 -175.1(10)
C6 C5 C21 C22 2.4(10)
C26 C21 C22 C23 1.5(13)
C5 C21 C22 C23 178.6(8)
C26 C21 C22 C7 -179.3(8)
C5 C21 C22 C7 -2.2(10)
C8 C7 C22 C23 -8(3)
C6 C7 C22 C23 -179.9(11)
C8 C7 C22 C21 173.2(17)
C6 C7 C22 C21 1.0(11)
C21 C22 C23 C24 1.0(14)
C7 C22 C23 C24 -178.0(10)
C22 C23 C24 C25 -2.2(14)
C22 C23 C24 C27 -176.4(9)
C23 C24 C25 C26 1.1(14)
C27 C24 C25 C26 174.9(9)
C22 C21 C26 C25 -2.6(13)
C5 C21 C26 C25 -179.1(9)
C24 C25 C26 C21 1.3(14)
C25 C24 C27 F3 144.9(9)
C23 C24 C27 F3 -41.1(13)
C25 C24 C27 F1 -92.8(11)
C23 C24 C27 F1 81.2(10)
C25 C24 C27 F2 24.5(13)
C23 C24 C27 F2 -161.5(8)
C9 C10 C28 C33 -177.9(11)
C11 C10 C28 C33 1(2)
C9 C10 C28 C29 -1.1(11)
C11 C10 C28 C29 177.5(11)
C33 C28 C29 C30 -2.5(16)
C10 C28 C29 C30 -179.8(10)
C33 C28 C29 C8 176.7(9)
C10 C28 C29 C8 -0.7(12)
C7 C8 C29 C30 -5(3)
C9 C8 C29 C30 -178.9(12)
C7 C8 C29 C28 175.7(16)
C9 C8 C29 C28 2.1(11)
C28 C29 C30 C31 1.4(16)
C8 C29 C30 C31 -177.5(10)
C29 C30 C31 C32 -1.4(15)
C29 C30 C31 C34 -178.1(12)
C30 C31 C32 C33 2.5(16)
C34 C31 C32 C33 179.2(12)
C10 C28 C33 C32 -179.8(11)
C29 C28 C33 C32 3.5(15)
C31 C32 C33 C28 -3.7(16)
C32 C31 C34 F6 24.5(18)
C30 C31 C34 F6 -158.8(10)
C32 C31 C34 F4 147.3(12)
C30 C31 C34 F4 -36.0(19)
C32 C31 C34 F5 -93.8(14)
C30 C31 C34 F5 83.0(12)
C14 C15 C35 C40 -5(2)
C16 C15 C35 C40 174.4(11)
C14 C15 C35 C36 175.8(11)
C16 C15 C35 C36 -5.1(11)
C40 C35 C36 C37 -0.9(16)
C15 C35 C36 C37 178.7(10)
C40 C35 C36 C17 -175.3(10)
C15 C35 C36 C17 4.2(12)
C18 C17 C36 C37 10(3)
C16 C17 C36 C37 -175.2(12)
C18 C17 C36 C35 -176.4(19)
C16 C17 C36 C35 -1.5(12)
C35 C36 C37 C38 1.2(16)
C17 C36 C37 C38 174.3(11)
C36 C37 C38 C39 -0.8(16)
C36 C37 C38 C41 -179.7(11)
C37 C38 C39 C40 0.1(15)
C41 C38 C39 C40 178.9(11)
C36 C35 C40 C39 0.1(15)
C15 C35 C40 C39 -179.4(10)
C38 C39 C40 C35 0.3(15)
C39 C38 C41 F9 -130.4(12)
C37 C38 C41 F9 48.4(17)
C39 C38 C41 F8 -2.5(17)
C37 C38 C41 F8 176.4(11)
C39 C38 C41 F7 110.5(11)
C37 C38 C41 F7 -70.6(13)
C1 C20 C42 C47 1.7(19)
C19 C20 C42 C47 -178.4(10)
C1 C20 C42 C43 -176.8(11)
C19 C20 C42 C43 3.2(11)
C47 C42 C43 C44 -2.8(14)
C20 C42 C43 C44 175.9(9)
C47 C42 C43 C18 177.5(8)
C20 C42 C43 C18 -3.9(11)
C17 C18 C43 C44 1(3)
C19 C18 C43 C44 -176.8(11)
C17 C18 C43 C42 -179.4(17)
C19 C18 C43 C42 2.9(11)
C42 C43 C44 C45 -1.8(15)
C18 C43 C44 C45 177.9(10)
C43 C44 C45 C46 4.5(15)
C43 C44 C45 C48 -176.1(11)
C44 C45 C46 C47 -2.7(16)
C48 C45 C46 C47 177.9(11)
C43 C42 C47 C46 4.6(14)
C20 C42 C47 C46 -173.7(10)
C45 C46 C47 C42 -2.0(16)
C46 C45 C48 F10 -133.9(11)
C44 C45 C48 F10 46.7(16)
C46 C45 C48 F12 -11.4(17)
C44 C45 C48 F12 169.2(10)
C46 C45 C48 F11 109.6(12)
C44 C45 C48 F11 -69.8(12)
C53 N5 C49 C50 0.6(18)
Zn1 N5 C49 C50 179.6(9)
N5 C49 C50 C51 -0.1(18)
C49 C50 C51 C52 0(2)
C50 C51 C52 C53 -1(2)
C49 N5 C53 C52 -1.3(15)
Zn1 N5 C53 C52 179.7(8)
C51 C52 C53 N5 1.3(16)
C57 N6 C54 C73 -175.1(8)
Zn2 N6 C54 C73 8.7(13)
C57 N6 C54 C55 2.5(10)
Zn2 N6 C54 C55 -173.6(5)
N6 C54 C55 C56 -0.7(10)
C73 C54 C55 C56 176.8(9)
C54 C55 C56 C57 -1.3(10)
C54 N6 C57 C58 178.3(9)
Zn2 N6 C57 C58 -5.5(12)
C54 N6 C57 C56 -3.2(10)
Zn2 N6 C57 C56 172.9(6)
C55 C56 C57 C58 -179.0(10)
C55 C56 C57 N6 2.8(10)
N6 C57 C58 C59 -8.3(14)
C56 C57 C58 C59 173.7(9)
N6 C57 C58 C74 173.4(9)
C56 C57 C58 C74 -4.5(18)
C62 N7 C59 C58 177.5(10)
Zn2 N7 C59 C58 19.0(13)
C62 N7 C59 C60 0.0(10)
Zn2 N7 C59 C60 -158.5(7)
C57 C58 C59 N7 2.6(16)
C74 C58 C59 N7 -178.7(9)
C57 C58 C59 C60 179.9(9)
C74 C58 C59 C60 -1.3(11)
N7 C59 C60 C61 -0.5(11)
C58 C59 C60 C61 -178.4(8)
N7 C59 C60 C75 178.5(7)
C58 C59 C60 C75 0.6(11)
C59 C60 C61 C62 0.7(10)
C75 C60 C61 C62 -177.2(16)
C59 C60 C61 C82 177.5(15)
C75 C60 C61 C82 0(3)
C59 N7 C62 C63 176.7(10)
Zn2 N7 C62 C63 -25.4(15)
C59 N7 C62 C61 0.5(10)
Zn2 N7 C62 C61 158.4(6)
C60 C61 C62 N7 -0.8(11)
C82 C61 C62 N7 -179.1(8)
C60 C61 C62 C63 -177.9(8)
C82 C61 C62 C63 3.8(10)
N7 C62 C63 C64 4.0(15)
C61 C62 C63 C64 -179.7(8)
N7 C62 C63 C81 -179.1(10)
C61 C62 C63 C81 -2.9(10)
C67 N8 C64 C63 -176.4(7)
Zn2 N8 C64 C63 9.4(11)
C67 N8 C64 C65 -0.1(9)
Zn2 N8 C64 C65 -174.3(5)
C62 C63 C64 N8 3.0(12)
C81 C63 C64 N8 -172.9(9)
C62 C63 C64 C65 -172.3(8)
C81 C63 C64 C65 11.8(15)
N8 C64 C65 C66 -0.5(9)
C63 C64 C65 C66 175.3(8)
C64 C65 C66 C67 0.8(9)
C64 N8 C67 C68 176.4(8)
Zn2 N8 C67 C68 -9.2(11)
C64 N8 C67 C66 0.5(9)
Zn2 N8 C67 C66 174.9(5)
C65 C66 C67 N8 -0.8(9)
C65 C66 C67 C68 -176.2(8)
N8 C67 C68 C69 -3.3(13)
C66 C67 C68 C69 171.6(9)
N8 C67 C68 C88 -179.6(8)
C66 C67 C68 C88 -4.7(16)
C67 C68 C69 N9 1.9(16)
C88 C68 C69 N9 179.2(9)
C67 C68 C69 C70 -178.3(8)
C88 C68 C69 C70 -1.0(11)
C72 N9 C69 C68 -178.3(10)
Zn2 N9 C69 C68 15.7(16)
C72 N9 C69 C70 1.9(10)
Zn2 N9 C69 C70 -164.1(7)
C68 C69 C70 C71 178.6(8)
N9 C69 C70 C71 -1.5(11)
C68 C69 C70 C89 1.0(11)
N9 C69 C70 C89 -179.1(7)
C69 C70 C71 C96 -178.9(15)
C89 C70 C71 C96 -4(3)
C69 C70 C71 C72 0.5(10)
C89 C70 C71 C72 175.7(15)
C69 N9 C72 C73 179.7(10)
Zn2 N9 C72 C73 -13.9(16)
C69 N9 C72 C71 -1.6(11)
Zn2 N9 C72 C71 164.8(6)
C70 C71 C72 N9 0.8(11)
C96 C71 C72 N9 -179.6(8)
C70 C71 C72 C73 179.7(8)
C96 C71 C72 C73 -0.6(10)
N6 C54 C73 C72 5.2(13)
C55 C54 C73 C72 -171.9(9)
N6 C54 C73 C95 178.4(10)
C55 C54 C73 C95 1.3(18)
N9 C72 C73 C54 -4.4(16)
C71 C72 C73 C54 176.9(8)
N9 C72 C73 C95 -179.4(11)
C71 C72 C73 C95 1.9(10)
C57 C58 C74 C79 -1.1(17)
C59 C58 C74 C79 -179.7(9)
C57 C58 C74 C75 -179.9(10)
C59 C58 C74 C75 1.6(9)
C79 C74 C75 C76 -0.6(13)
C58 C74 C75 C76 178.4(7)
C79 C74 C75 C60 179.8(8)
C58 C74 C75 C60 -1.3(10)
C61 C60 C75 C74 178.4(16)
C59 C60 C75 C74 0.5(10)
C61 C60 C75 C76 -1(2)
C59 C60 C75 C76 -179.2(9)
C74 C75 C76 C77 -0.7(12)
C60 C75 C76 C77 178.9(8)
C75 C76 C77 C78 2.1(12)
C75 C76 C77 C80 179.4(8)
C76 C77 C78 C79 -2.2(14)
C80 C77 C78 C79 -179.1(9)
C75 C74 C79 C78 0.6(12)
C58 C74 C79 C78 -178.1(8)
C77 C78 C79 C74 0.8(13)
C78 C77 C80 F14 117.0(12)
C76 C77 C80 F14 -60.2(12)
C78 C77 C80 F13 -4.9(14)
C76 C77 C80 F13 177.9(8)
C78 C77 C80 F15 -122.5(10)
C76 C77 C80 F15 60.3(11)
C64 C63 C81 C86 -0.8(17)
C62 C63 C81 C86 -177.2(10)
C64 C63 C81 C82 177.2(9)
C62 C63 C81 C82 0.8(9)
C60 C61 C82 C83 -3(2)
C62 C61 C82 C83 173.6(10)
C60 C61 C82 C81 -179.8(15)
C62 C61 C82 C81 -3.1(9)
C86 C81 C82 C83 2.6(13)
C63 C81 C82 C83 -175.8(8)
C86 C81 C82 C61 179.8(8)
C63 C81 C82 C61 1.5(10)
C61 C82 C83 C84 -178.2(9)
C81 C82 C83 C84 -1.8(14)
C82 C83 C84 C85 0.5(14)
C82 C83 C84 C87 -179.4(9)
C83 C84 C85 C86 0.2(14)
C87 C84 C85 C86 -179.9(9)
C63 C81 C86 C85 175.9(9)
C82 C81 C86 C85 -1.9(13)
C84 C85 C86 C81 0.6(14)
C85 C84 C87 F17 -94.5(11)
C83 C84 C87 F17 85.4(13)
C85 C84 C87 F18 28.0(15)
C83 C84 C87 F18 -152.2(10)
C85 C84 C87 F16 145.6(9)
C83 C84 C87 F16 -34.6(13)
C69 C68 C88 C89 0.5(10)
C67 C68 C88 C89 177.3(9)
C69 C68 C88 C93 176.6(9)
C67 C68 C88 C93 -6.6(16)
C93 C88 C89 C90 1.2(13)
C68 C88 C89 C90 177.7(7)
C93 C88 C89 C70 -176.4(8)
C68 C88 C89 C70 0.1(10)
C71 C70 C89 C90 7(2)
C69 C70 C89 C90 -178.0(9)
C71 C70 C89 C88 -176.0(16)
C69 C70 C89 C88 -0.6(9)
C88 C89 C90 C91 -0.4(13)
C70 C89 C90 C91 176.7(8)
C89 C90 C91 C92 0.3(14)
C89 C90 C91 C94 -176.0(9)
C90 C91 C92 C93 -1.1(17)
C94 C91 C92 C93 174.9(10)
C91 C92 C93 C88 1.8(15)
C89 C88 C93 C92 -1.8(12)
C68 C88 C93 C92 -177.5(9)
C92 C91 C94 F20 -96.0(16)
C90 C91 C94 F20 80.1(12)
C92 C91 C94 F21 136.8(12)
C90 C91 C94 F21 -47.1(15)
C92 C91 C94 F19 19.9(16)
C90 C91 C94 F19 -164.0(8)
C54 C73 C95 C100 6.0(19)
C72 C73 C95 C100 179.8(9)
C54 C73 C95 C96 -176.3(10)
C72 C73 C95 C96 -2.5(10)
C70 C71 C96 C97 3(2)
C72 C71 C96 C97 -176.6(10)
C70 C71 C96 C95 178.4(15)
C72 C71 C96 C95 -1.0(10)
C100 C95 C96 C97 -3.4(12)
C73 C95 C96 C97 178.6(8)
C100 C95 C96 C71 -179.7(8)
C73 C95 C96 C71 2.2(10)
C71 C96 C97 C98 176.5(9)
C95 C96 C97 C98 1.2(13)
C96 C97 C98 C99 1.1(14)
C96 C97 C98 C101 -177.7(9)
C97 C98 C99 C100 -1.3(13)
C101 C98 C99 C100 177.5(9)
C73 C95 C100 C99 -179.2(9)
C96 C95 C100 C99 3.3(13)
C98 C99 C100 C95 -1.0(13)
C97 C98 C101 F23 84.7(12)
C99 C98 C101 F23 -94.1(13)
C97 C98 C101 F22 -31.7(16)
C99 C98 C101 F22 149.5(11)
C97 C98 C101 F24 -149.7(11)
C99 C98 C101 F24 31.5(15)
C106 N10 C102 C103 0.4(19)
Zn2 N10 C102 C103 178.1(9)
N10 C102 C103 C104 1(2)
C102 C103 C104 C105 -3(2)
C103 C104 C105 C106 3(3)
C102 N10 C106 C105 0(2)
Zn2 N10 C106 C105 -178.0(11)
C104 C105 C106 N10 -1(2)

loop_
_platon_squeeze_void_nr
_platon_squeeze_void_average_x
_platon_squeeze_void_average_y
_platon_squeeze_void_average_z
_platon_squeeze_void_volume
_platon_squeeze_void_count_electrons
_platon_squeeze_void_content
1 0.500 0.500 0.000 1128 579 ' '
